data_7113726
loop_
_publ_author_name
'Richards, Philip I.'
'Benson, Mark A.'
'Steiner, Alexander'

_publ_section_title
;
 In situ complexation of lithium chloride by amphiprotic cyclophosphazenes
;
_journal_coden_ASTM CHCOFS
_journal_issue 12
_journal_name_full
;
 Chemical Communications (Cambridge, United Kingdom)
;
_journal_page_first 1392
_journal_page_last 1393
_journal_paper_doi 10.1039/b301725g
_journal_year 2003
_chemical_formula_sum 'C24 H60 Cl2 Li2 N9 O6 P3'
_chemical_formula_weight 748.50
_space_group_IT_number 2
_symmetry_cell_setting triclinic
_symmetry_space_group_name_Hall '-P 1'
_symmetry_space_group_name_H-M 'P -1'
_atom_sites_solution_hydrogens geom
_atom_sites_solution_primary direct
_atom_sites_solution_secondary difmap
_audit_creation_method SHELXL-97
_cell_angle_alpha 70.746(2)
_cell_angle_beta 85.124(2)
_cell_angle_gamma 80.226(2)
_cell_formula_units_Z 2
_cell_length_a 11.0489(14)
_cell_length_b 11.7087(16)
_cell_length_c 16.158(2)
_cell_measurement_temperature 150(2)
_cell_volume 1943.8(4)
_computing_structure_refinement 'SHELXL-97 (Sheldrick, 1997)'
_computing_structure_solution 'SHELXS-97 (Sheldrick, 1990)'
_diffrn_ambient_temperature 153(2)
_diffrn_measured_fraction_theta_full 0.987
_diffrn_measured_fraction_theta_max 0.987
_diffrn_measurement_device_type 'Bruker APEX CCD'
_diffrn_radiation_monochromator graphite
_diffrn_radiation_source 'fine-focus sealed tube'
_diffrn_radiation_type MoK\a
_diffrn_radiation_wavelength 0.71073
_diffrn_reflns_av_R_equivalents 0.0611
_diffrn_reflns_av_sigmaI/netI 0.0893
_diffrn_reflns_limit_h_max 12
_diffrn_reflns_limit_h_min -12
_diffrn_reflns_limit_k_max 13
_diffrn_reflns_limit_k_min -9
_diffrn_reflns_limit_l_max 17
_diffrn_reflns_limit_l_min -17
_diffrn_reflns_number 8541
_diffrn_reflns_theta_full 23.28
_diffrn_reflns_theta_max 23.28
_diffrn_reflns_theta_min 1.34
_exptl_absorpt_coefficient_mu 0.337
_exptl_absorpt_correction_type 'not applied'
_exptl_crystal_colour colourless
_exptl_crystal_density_diffrn 1.279
_exptl_crystal_density_method 'not measured'
_exptl_crystal_description prism
_exptl_crystal_F_000 800
_exptl_crystal_size_max 0.3
_exptl_crystal_size_mid 0.2
_exptl_crystal_size_min 0.2
_refine_diff_density_max 0.534
_refine_diff_density_min -0.336
_refine_diff_density_rms 0.056
_refine_ls_extinction_method none
_refine_ls_goodness_of_fit_ref 0.868
_refine_ls_hydrogen_treatment mixed
_refine_ls_matrix_type full
_refine_ls_number_parameters 433
_refine_ls_number_reflns 5529
_refine_ls_number_restraints 15
_refine_ls_restrained_S_all 0.868
_refine_ls_R_factor_all 0.0616
_refine_ls_R_factor_gt 0.0380
_refine_ls_shift/su_max 0.001
_refine_ls_shift/su_mean 0.000
_refine_ls_structure_factor_coef Fsqd
_refine_ls_weighting_details 'calc w=1/[\s^2^(Fo^2^)+(0.0369P)^2^+0.0000P] where P=(Fo^2^+2Fc^2^)/3'
_refine_ls_weighting_scheme calc
_refine_ls_wR_factor_gt 0.0798
_refine_ls_wR_factor_ref 0.0845
_reflns_number_gt 3684
_reflns_number_total 5529
_reflns_threshold_expression >2sigma(I)
_cod_duplicate_entry 7103697
_cod_data_source_file b301725g.txt
_cod_data_source_block 4a
_cod_original_cell_volume 1943.9(4)
_cod_original_sg_symbol_H-M P-1
_cod_database_code 7113726

loop_
_symmetry_equiv_pos_as_xyz
'x, y, z'
'-x, -y, -z'

loop_
_atom_site_label
_atom_site_type_symbol
_atom_site_fract_x
_atom_site_fract_y
_atom_site_fract_z
_atom_site_U_iso_or_equiv
_atom_site_adp_type
_atom_site_occupancy
_atom_site_symmetry_multiplicity
_atom_site_calc_flag
_atom_site_refinement_flags
Cl1 Cl 1.09158(7) -0.05342(6) 0.41300(5) 0.0270(2) Uani 1 1 d .
Cl2 Cl 1.05368(8) 0.34669(7) 0.00355(5) 0.0359(2) Uani 1 1 d .
P1 P 0.95774(7) 0.37415(7) 0.42669(5) 0.0205(2) Uani 1 1 d .
P2 P 0.98517(7) 0.27584(7) 0.28590(5) 0.0205(2) Uani 1 1 d .
P3 P 0.92240(7) 0.53231(7) 0.25244(5) 0.0198(2) Uani 1 1 d .
N1 N 0.9981(2) 0.2638(2) 0.38633(14) 0.0199(6) Uani 1 1 d .
N2 N 0.9480(2) 0.4123(2) 0.22122(14) 0.0211(6) Uani 1 1 d .
N3 N 0.9401(2) 0.5065(2) 0.35460(14) 0.0193(6) Uani 1 1 d .
N10 N 1.0624(2) 0.3528(2) 0.49835(15) 0.0223(6) Uani 1 1 d D
H10 H 1.043(3) 0.381(3) 0.5358(15) 0.027 Uiso 1 1 d D
N20 N 1.1115(3) 0.2149(2) 0.24575(16) 0.0244(6) Uani 1 1 d D
H20 H 1.128(3) 0.1469(17) 0.2745(17) 0.029 Uiso 1 1 d D
N30 N 1.0069(2) 0.6375(2) 0.19993(15) 0.0224(6) Uani 1 1 d D
H30 H 0.999(3) 0.656(3) 0.1475(11) 0.027 Uiso 1 1 d D
N40 N 0.8339(2) 0.3639(2) 0.49184(15) 0.0236(6) Uani 1 1 d D
H40 H 0.840(3) 0.3014(19) 0.5288(15) 0.028 Uiso 1 1 d D
N50 N 0.8802(3) 0.1914(2) 0.28345(16) 0.0302(7) Uani 1 1 d D
H50 H 0.882(3) 0.135(2) 0.3264(14) 0.036 Uiso 1 1 d D
N60 N 0.7863(2) 0.6014(2) 0.21673(16) 0.0224(6) Uani 1 1 d D
H60 H 0.733(2) 0.563(2) 0.2226(19) 0.027 Uiso 1 1 d D
Li1 Li 1.0626(5) 0.1015(4) 0.4784(3) 0.0254(12) Uani 1 1 d .
Li2 Li 0.9266(5) 0.4533(5) 0.0865(3) 0.0286(13) Uani 1 1 d .
O1 O 1.21774(18) 0.07558(17) 0.53924(13) 0.0282(5) Uani 1 1 d .
O2 O 1.4126(2) 0.0450(2) 0.28093(14) 0.0421(6) Uani 1 1 d .
O3 O 1.1476(2) 0.89393(19) 0.13451(14) 0.0419(6) Uani 1 1 d .
O4 O 0.55432(19) 0.4845(2) 0.30526(14) 0.0439(6) Uani 1 1 d .
O5 O 0.7590(2) 0.4141(2) 0.08182(14) 0.0411(6) Uani 1 1 d .
O6 O 0.5228(2) 0.8262(2) 0.10543(13) 0.0399(6) Uani 1 1 d .
C11 C 1.1929(3) 0.3428(3) 0.47428(18) 0.0235(7) Uani 1 1 d .
H11A H 1.2169 0.4256 0.4518 0.028 Uiso 1 1 calc R
H11B H 1.2089 0.3055 0.4269 0.028 Uiso 1 1 calc R
C12 C 1.2699(3) 0.2652(3) 0.55250(18) 0.0254(8) Uani 1 1 d .
H12A H 1.2653 0.3103 0.5952 0.030 Uiso 1 1 calc R
H12B H 1.3568 0.2521 0.5325 0.030 Uiso 1 1 calc R
C13 C 1.2282(3) 0.1411(3) 0.59832(18) 0.0264(8) Uani 1 1 d .
H13A H 1.2878 0.0911 0.6436 0.032 Uiso 1 1 calc R
H13B H 1.1476 0.1537 0.6283 0.032 Uiso 1 1 calc R
C14 C 1.3337(3) 0.0300(3) 0.5071(2) 0.0443(10) Uani 1 1 d .
H14A H 1.3208 -0.0139 0.4671 0.067 Uiso 1 1 calc R
H14B H 1.3822 -0.0260 0.5564 0.067 Uiso 1 1 calc R
H14C H 1.3778 0.0985 0.4756 0.067 Uiso 1 1 calc R
C21 C 1.2247(3) 0.2671(3) 0.2341(2) 0.0334(8) Uani 1 1 d .
H21A H 1.2630 0.2444 0.2916 0.040 Uiso 1 1 calc R
H21B H 1.2052 0.3575 0.2113 0.040 Uiso 1 1 calc R
C22 C 1.3151(3) 0.2227(3) 0.1710(2) 0.0427(9) Uani 1 1 d .
H22A H 1.2776 0.2491 0.1129 0.051 Uiso 1 1 calc R
H22B H 1.3894 0.2623 0.1640 0.051 Uiso 1 1 calc R
C23 C 1.3534(3) 0.0853(3) 0.2001(2) 0.0409(9) Uani 1 1 d .
H23A H 1.2800 0.0446 0.2062 0.049 Uiso 1 1 calc R
H23B H 1.4098 0.0626 0.1551 0.049 Uiso 1 1 calc R
C24 C 1.4341(3) -0.0843(3) 0.3140(2) 0.0522(11) Uani 1 1 d .
H24A H 1.4754 -0.1107 0.3700 0.078 Uiso 1 1 calc R
H24B H 1.4862 -0.1162 0.2720 0.078 Uiso 1 1 calc R
H24C H 1.3555 -0.1157 0.3230 0.078 Uiso 1 1 calc R
C31 C 1.1285(3) 0.6400(3) 0.2284(2) 0.0280(8) Uani 1 1 d .
H31A H 1.1865 0.6554 0.1771 0.034 Uiso 1 1 calc R
H31B H 1.1589 0.5593 0.2708 0.034 Uiso 1 1 calc R
C32 C 1.1246(3) 0.7383(3) 0.27078(19) 0.0305(8) Uani 1 1 d .
H32A H 1.0730 0.7178 0.3253 0.037 Uiso 1 1 calc R
H32B H 1.2088 0.7386 0.2873 0.037 Uiso 1 1 calc R
C33 C 1.0749(3) 0.8642(3) 0.21274(19) 0.0295(8) Uani 1 1 d .
H33A H 0.9887 0.8669 0.1989 0.035 Uiso 1 1 calc R
H33B H 1.0765 0.9246 0.2434 0.035 Uiso 1 1 calc R
C34 C 1.1066(4) 1.0149(3) 0.0793(2) 0.0550(11) Uani 1 1 d .
H34A H 1.1583 1.0335 0.0256 0.083 Uiso 1 1 calc R
H34B H 1.1122 1.0732 0.1101 0.083 Uiso 1 1 calc R
H34C H 1.0211 1.0215 0.0642 0.083 Uiso 1 1 calc R
C41 C 0.7110(3) 0.4097(3) 0.45761(19) 0.0277(8) Uani 1 1 d .
H41A H 0.7132 0.4890 0.4105 0.033 Uiso 1 1 calc R
H41B H 0.6551 0.4255 0.5052 0.033 Uiso 1 1 calc R
C42 C 0.6574(3) 0.3256(3) 0.4213(2) 0.0301(8) Uani 1 1 d .
H42A H 0.7160 0.3039 0.3771 0.036 Uiso 1 1 calc R
H42B H 0.6473 0.2491 0.4695 0.036 Uiso 1 1 calc R
C43 C 0.5354(3) 0.3820(3) 0.3798(2) 0.0367(9) Uani 1 1 d .
H43A H 0.5007 0.3215 0.3618 0.044 Uiso 1 1 calc R
H43B H 0.4769 0.4085 0.4222 0.044 Uiso 1 1 calc R
C44 C 0.4425(3) 0.5442(4) 0.2630(3) 0.0666(13) Uani 1 1 d .
H44A H 0.4587 0.6142 0.2121 0.100 Uiso 1 1 calc R
H44B H 0.3851 0.5729 0.3041 0.100 Uiso 1 1 calc R
H44C H 0.4065 0.4867 0.2436 0.100 Uiso 1 1 calc R
C51 C 0.8560(3) 0.1668(3) 0.2047(2) 0.0367(9) Uani 1 1 d .
H51A H 0.8775 0.0777 0.2148 0.044 Uiso 1 1 calc R
H51B H 0.9106 0.2087 0.1565 0.044 Uiso 1 1 calc R
C52 C 0.7255(3) 0.2066(3) 0.1760(2) 0.0392(9) Uani 1 1 d .
H52A H 0.6704 0.1638 0.2234 0.047 Uiso 1 1 calc R
H52B H 0.7163 0.1824 0.1239 0.047 Uiso 1 1 calc R
C53 C 0.6859(3) 0.3467(3) 0.1532(2) 0.0440(10) Uani 1 1 d .
H53A H 0.5985 0.3678 0.1373 0.053 Uiso 1 1 calc R
H53B H 0.6939 0.3707 0.2055 0.053 Uiso 1 1 calc R
C54 C 0.7233(4) 0.4210(4) -0.0005(2) 0.0648(12) Uani 1 1 d .
H54A H 0.7769 0.4679 -0.0459 0.097 Uiso 1 1 calc R
H54B H 0.6381 0.4617 -0.0095 0.097 Uiso 1 1 calc R
H54C H 0.7298 0.3383 -0.0042 0.097 Uiso 1 1 calc R
C61 C 0.7369(3) 0.7238(3) 0.22177(19) 0.0265(8) Uani 1 1 d .
H61A H 0.7890 0.7447 0.2600 0.032 Uiso 1 1 calc R
H61B H 0.6531 0.7227 0.2488 0.032 Uiso 1 1 calc R
C62 C 0.7321(3) 0.8214(3) 0.13219(18) 0.0285(8) Uani 1 1 d .
H62A H 0.7081 0.9026 0.1400 0.034 Uiso 1 1 calc R
H62B H 0.8154 0.8193 0.1044 0.034 Uiso 1 1 calc R
C63 C 0.6445(3) 0.8072(3) 0.07168(19) 0.0322(8) Uani 1 1 d .
H63A H 0.6530 0.8673 0.0126 0.039 Uiso 1 1 calc R
H63B H 0.6634 0.7240 0.0665 0.039 Uiso 1 1 calc R
C64 C 0.4346(3) 0.8240(4) 0.0483(2) 0.0577(11) Uani 1 1 d .
H64A H 0.3522 0.8378 0.0742 0.087 Uiso 1 1 calc R
H64B H 0.4481 0.7442 0.0389 0.087 Uiso 1 1 calc R
H64C H 0.4422 0.8886 -0.0080 0.087 Uiso 1 1 calc R

loop_
_atom_site_aniso_label
_atom_site_aniso_U_11
_atom_site_aniso_U_22
_atom_site_aniso_U_33
_atom_site_aniso_U_23
_atom_site_aniso_U_13
_atom_site_aniso_U_12
Cl1 0.0397(5) 0.0148(4) 0.0258(4) -0.0058(4) 0.0042(4) -0.0064(4)
Cl2 0.0597(6) 0.0199(4) 0.0239(5) -0.0040(4) 0.0068(4) -0.0043(4)
P1 0.0289(5) 0.0124(4) 0.0205(4) -0.0053(4) -0.0001(4) -0.0041(4)
P2 0.0284(5) 0.0123(4) 0.0216(5) -0.0056(4) -0.0014(4) -0.0045(4)
P3 0.0270(5) 0.0120(4) 0.0200(4) -0.0042(4) 0.0020(4) -0.0051(4)
N1 0.0273(15) 0.0121(13) 0.0225(14) -0.0079(11) -0.0002(11) -0.0038(12)
N2 0.0319(16) 0.0130(13) 0.0198(14) -0.0069(11) 0.0017(12) -0.0055(12)
N3 0.0257(15) 0.0110(13) 0.0216(14) -0.0061(11) 0.0022(11) -0.0038(11)
N10 0.0339(17) 0.0154(14) 0.0198(15) -0.0083(12) 0.0024(13) -0.0054(12)
N20 0.0345(17) 0.0145(14) 0.0222(15) -0.0048(12) 0.0006(13) -0.0011(14)
N30 0.0296(16) 0.0171(14) 0.0208(14) -0.0042(13) 0.0015(13) -0.0095(12)
N40 0.0320(17) 0.0133(14) 0.0212(15) -0.0001(11) -0.0014(13) -0.0026(13)
N50 0.0449(18) 0.0147(15) 0.0303(17) -0.0017(12) -0.0068(15) -0.0109(14)
N60 0.0234(16) 0.0166(15) 0.0267(15) -0.0046(12) 0.0010(13) -0.0069(12)
Li1 0.034(3) 0.017(3) 0.027(3) -0.007(2) 0.001(2) -0.009(2)
Li2 0.039(3) 0.026(3) 0.021(3) -0.007(2) 0.000(2) -0.006(3)
O1 0.0310(14) 0.0197(12) 0.0360(13) -0.0126(11) 0.0002(10) -0.0030(10)
O2 0.0430(15) 0.0447(16) 0.0415(15) -0.0175(13) -0.0063(12) -0.0046(13)
O3 0.0576(17) 0.0249(13) 0.0375(14) -0.0019(12) 0.0165(12) -0.0159(12)
O4 0.0288(14) 0.0464(15) 0.0426(15) 0.0067(13) -0.0043(12) -0.0091(12)
O5 0.0455(16) 0.0450(15) 0.0290(14) 0.0011(12) -0.0096(12) -0.0191(13)
O6 0.0344(15) 0.0491(16) 0.0327(13) -0.0091(12) -0.0042(12) -0.0032(12)
C11 0.029(2) 0.0208(17) 0.0228(18) -0.0091(15) 0.0043(15) -0.0079(15)
C12 0.031(2) 0.0216(17) 0.0257(18) -0.0080(15) -0.0014(15) -0.0079(15)
C13 0.038(2) 0.0188(17) 0.0210(17) -0.0041(15) -0.0033(15) -0.0041(16)
C14 0.041(2) 0.038(2) 0.062(3) -0.029(2) 0.0018(19) -0.0021(19)
C21 0.036(2) 0.0249(19) 0.041(2) -0.0124(17) 0.0071(17) -0.0085(17)
C22 0.041(2) 0.042(2) 0.041(2) -0.0124(19) 0.0101(18) -0.0052(19)
C23 0.040(2) 0.047(2) 0.037(2) -0.0216(19) -0.0007(18) 0.0084(19)
C24 0.055(3) 0.047(3) 0.044(2) -0.010(2) -0.006(2) 0.013(2)
C31 0.030(2) 0.0173(17) 0.0343(19) -0.0031(15) 0.0026(16) -0.0084(15)
C32 0.034(2) 0.0281(19) 0.0307(19) -0.0087(16) 0.0013(16) -0.0122(17)
C33 0.039(2) 0.0231(18) 0.033(2) -0.0155(16) 0.0029(17) -0.0123(17)
C34 0.075(3) 0.039(2) 0.041(2) 0.007(2) -0.004(2) -0.020(2)
C41 0.030(2) 0.0225(18) 0.0273(18) -0.0057(15) 0.0045(15) -0.0035(16)
C42 0.034(2) 0.0226(18) 0.0316(19) -0.0049(16) -0.0003(16) -0.0077(16)
C43 0.035(2) 0.031(2) 0.045(2) -0.0111(18) 0.0040(17) -0.0125(17)
C44 0.039(3) 0.066(3) 0.072(3) 0.009(2) -0.019(2) -0.005(2)
C51 0.058(3) 0.0218(19) 0.031(2) -0.0051(16) -0.0102(18) -0.0101(18)
C52 0.042(2) 0.035(2) 0.041(2) -0.0034(18) -0.0115(18) -0.0172(19)
C53 0.040(2) 0.044(2) 0.045(2) -0.008(2) -0.0014(19) -0.010(2)
C54 0.075(3) 0.072(3) 0.048(3) -0.006(2) -0.023(2) -0.029(3)
C61 0.030(2) 0.0184(17) 0.0279(18) -0.0074(15) 0.0009(15) 0.0034(15)
C62 0.036(2) 0.0172(17) 0.0275(19) -0.0035(15) 0.0006(16) -0.0005(16)
C63 0.039(2) 0.0267(19) 0.0251(19) -0.0031(16) 0.0032(17) -0.0029(17)
C64 0.048(3) 0.064(3) 0.058(3) -0.012(2) -0.008(2) -0.012(2)

loop_
_atom_type_symbol
_atom_type_description
_atom_type_scat_dispersion_real
_atom_type_scat_dispersion_imag
_atom_type_scat_source
C C 0.0033 0.0016 'International Tables Vol C Tables 4.2.6.8 and 6.1.1.4'
H H 0.0000 0.0000 'International Tables Vol C Tables 4.2.6.8 and 6.1.1.4'
Li Li -0.0003 0.0001 'International Tables Vol C Tables 4.2.6.8 and 6.1.1.4'
N N 0.0061 0.0033 'International Tables Vol C Tables 4.2.6.8 and 6.1.1.4'
O O 0.0106 0.0060 'International Tables Vol C Tables 4.2.6.8 and 6.1.1.4'
P P 0.1023 0.0942 'International Tables Vol C Tables 4.2.6.8 and 6.1.1.4'
Cl Cl 0.1484 0.1585 'International Tables Vol C Tables 4.2.6.8 and 6.1.1.4'

loop_
_geom_angle_atom_site_label_1
_geom_angle_atom_site_label_2
_geom_angle_atom_site_label_3
_geom_angle
_geom_angle_site_symmetry_1
_geom_angle_site_symmetry_3
Li1 Cl1 Li1 73.71(19) 2_756 .
Li2 Cl2 Li2 81.80(18) . 2_765
N3 P1 N1 113.85(12) . .
N3 P1 N10 114.81(13) . .
N1 P1 N10 104.23(12) . .
N3 P1 N40 107.69(12) . .
N1 P1 N40 115.75(13) . .
N10 P1 N40 99.86(13) . .
N3 P1 Li1 149.60(13) . .
N1 P1 Li1 37.93(12) . .
N10 P1 Li1 74.53(13) . .
N40 P1 Li1 98.40(13) . .
N1 P2 N2 115.39(12) . .
N1 P2 N20 111.73(13) . .
N2 P2 N20 107.85(13) . .
N1 P2 N50 106.97(13) . .
N2 P2 N50 109.45(13) . .
N20 P2 N50 104.94(14) . .
N3 P3 N2 115.08(12) . .
N3 P3 N30 106.11(12) . .
N2 P3 N30 113.95(12) . .
N3 P3 N60 115.08(13) . .
N2 P3 N60 105.13(13) . .
N30 P3 N60 100.80(13) . .
N3 P3 Li2 153.43(13) . .
N2 P3 Li2 38.36(12) . .
N30 P3 Li2 90.05(13) . .
N60 P3 Li2 81.25(13) . .
P2 N1 P1 124.51(14) . .
P2 N1 Li1 122.39(18) . .
P1 N1 Li1 113.07(18) . .
P2 N2 P3 124.02(14) . .
P2 N2 Li2 122.99(18) . .
P3 N2 Li2 112.99(18) . .
P1 N3 P3 124.78(14) . .
C11 N10 P1 121.72(18) . .
C21 N20 P2 121.5(2) . .
C31 N30 P3 123.0(2) . .
C41 N40 P1 121.8(2) . .
C51 N50 P2 122.6(2) . .
C61 N60 P3 121.5(2) . .
O1 Li1 N1 122.6(3) . .
O1 Li1 Cl1 106.9(2) . 2_756
N1 Li1 Cl1 107.8(2) . 2_756
O1 Li1 Cl1 103.6(2) . .
N1 Li1 Cl1 108.5(2) . .
Cl1 Li1 Cl1 106.29(19) 2_756 .
O1 Li1 Li1 116.0(3) . 2_756
N1 Li1 Li1 121.3(3) . 2_756
Cl1 Li1 Li1 53.34(16) 2_756 2_756
Cl1 Li1 Li1 52.94(16) . 2_756
O1 Li1 P1 108.14(19) . .
N1 Li1 P1 29.00(9) . .
Cl1 Li1 P1 91.22(15) 2_756 .
Cl1 Li1 P1 137.19(19) . .
Li1 Li1 P1 129.1(3) 2_756 .
O5 Li2 N2 102.6(2) . .
O5 Li2 Cl2 104.9(2) . .
N2 Li2 Cl2 121.9(2) . .
O5 Li2 Cl2 111.7(2) . 2_765
N2 Li2 Cl2 117.1(2) . 2_765
Cl2 Li2 Cl2 98.20(18) . 2_765
O5 Li2 Li2 118.6(3) . 2_765
N2 Li2 Li2 138.8(3) . 2_765
Cl2 Li2 Li2 49.11(14) . 2_765
Cl2 Li2 Li2 49.09(14) 2_765 2_765
O5 Li2 P3 105.8(2) . .
N2 Li2 P3 28.64(9) . .
Cl2 Li2 P3 142.3(2) . .
Cl2 Li2 P3 90.39(15) 2_765 .
Li2 Li2 P3 127.5(3) 2_765 .
C14 O1 C13 113.1(2) . .
C14 O1 Li1 123.0(2) . .
C13 O1 Li1 120.2(2) . .
C23 O2 C24 110.6(3) . .
C33 O3 C34 110.9(3) . .
C44 O4 C43 111.5(3) . .
C54 O5 C53 113.8(3) . .
C54 O5 Li2 115.8(2) . .
C53 O5 Li2 127.6(2) . .
C64 O6 C63 112.3(2) . .
N10 C11 C12 111.1(2) . .
C11 C12 C13 112.9(2) . .
O1 C13 C12 112.9(2) . .
N20 C21 C22 111.8(3) . .
C23 C22 C21 113.9(3) . .
O2 C23 C22 110.4(3) . .
N30 C31 C32 111.5(2) . .
C33 C32 C31 113.5(3) . .
O3 C33 C32 109.2(3) . .
N40 C41 C42 115.3(2) . .
C43 C42 C41 113.0(3) . .
O4 C43 C42 108.1(3) . .
N50 C51 C52 114.6(3) . .
C51 C52 C53 112.3(3) . .
O5 C53 C52 111.9(3) . .
N60 C61 C62 112.2(2) . .
C63 C62 C61 114.0(3) . .
O6 C63 C62 109.2(2) . .

loop_
_geom_bond_atom_site_label_1
_geom_bond_atom_site_label_2
_geom_bond_distance
_geom_bond_site_symmetry_2
Cl1 Li1 2.337(5) 2_756
Cl1 Li1 2.349(5) .
Cl2 Li2 2.349(5) .
Cl2 Li2 2.350(5) 2_765
P1 N3 1.594(2) .
P1 N1 1.614(2) .
P1 N10 1.637(3) .
P1 N40 1.650(3) .
P1 Li1 3.063(5) .
P2 N1 1.598(2) .
P2 N2 1.601(2) .
P2 N20 1.641(3) .
P2 N50 1.657(3) .
P3 N3 1.600(2) .
P3 N2 1.617(2) .
P3 N30 1.635(2) .
P3 N60 1.635(3) .
P3 Li2 3.105(5) .
N1 Li1 2.047(5) .
N2 Li2 2.094(5) .
N10 C11 1.456(4) .
N20 C21 1.455(4) .
N30 C31 1.464(4) .
N40 C41 1.457(4) .
N50 C51 1.449(4) .
N60 C61 1.470(4) .
Li1 O1 1.978(5) .
Li1 Cl1 2.337(5) 2_756
Li1 Li1 2.811(10) 2_756
Li2 O5 1.995(6) .
Li2 Cl2 2.350(5) 2_765
Li2 Li2 3.076(10) 2_765
O1 C14 1.426(3) .
O1 C13 1.431(3) .
O2 C23 1.411(4) .
O2 C24 1.414(4) .
O3 C33 1.412(3) .
O3 C34 1.423(4) .
O4 C44 1.420(4) .
O4 C43 1.422(4) .
O5 C54 1.393(4) .
O5 C53 1.436(4) .
O6 C64 1.407(4) .
O6 C63 1.417(3) .
C11 C12 1.520(4) .
C12 C13 1.527(4) .
C21 C22 1.520(4) .
C22 C23 1.515(4) .
C31 C32 1.515(4) .
C32 C33 1.502(4) .
C41 C42 1.517(4) .
C42 C43 1.505(4) .
C51 C52 1.502(4) .
C52 C53 1.550(4) .
C61 C62 1.518(4) .
C62 C63 1.498(4) .

loop_
_geom_hbond_atom_site_label_D
_geom_hbond_atom_site_label_H
_geom_hbond_atom_site_label_A
_geom_hbond_distance_DH
_geom_hbond_distance_HA
_geom_hbond_distance_DA
_geom_hbond_angle_DHA
_geom_hbond_site_symmetry_A
N10 H10 N3 0.776(17) 2.568(19) 3.304(3) 159(3) 2_766
N30 H30 Cl2 0.811(16) 2.567(18) 3.350(2) 163(3) 2_765
N40 H40 Cl1 0.774(17) 2.73(2) 3.431(2) 151(3) 2_756
N60 H60 O4 0.780(17) 2.43(2) 3.126(3) 150(3) .
